data_2212688
loop_
_publ_author_name
'Yathirajan, H. S.'
'Sarojini, B. K.'
'Narayana, B.'
'Sunil, K.'
'Bolte, Michael'

_publ_section_title 4-[(1<i>E</i>)-Benzylideneamino]-3-methyl-2,4-dihydro-1<i>H</i>-1,2,4-triazole-5-thione
_journal_coeditor_code SG2135
_journal_issue 3
_journal_name_full 'Acta Crystallographica Section E'
_journal_page_first o1398
_journal_page_last o1399
_journal_paper_doi 10.1107/S1600536807007775
_journal_volume 63
_journal_year 2007
_chemical_formula_iupac 'C10 H10 N4 S'
_chemical_formula_moiety 'C10 H10 N4 S'
_chemical_formula_sum 'C10 H10 N4 S'
_chemical_formula_weight 218.28
_chemical_name_systematic
;
4-[(1E)-Benzylideneamino]-3-methyl-2,4-dihydro-1H-1,2,4-triazole-5-thione
;
_space_group_IT_number 2
_symmetry_cell_setting triclinic
_symmetry_space_group_name_Hall '-P 1'
_symmetry_space_group_name_H-M 'P -1'
_atom_sites_solution_hydrogens geom
_atom_sites_solution_primary direct
_atom_sites_solution_secondary difmap
_audit_creation_method SHELXL97
_cell_angle_alpha 75.288(11)
_cell_angle_beta 86.091(12)
_cell_angle_gamma 71.424(10)
_cell_formula_units_Z 2
_cell_length_a 6.9007(9)
_cell_length_b 7.3551(10)
_cell_length_c 11.2501(17)
_cell_measurement_reflns_used 4138
_cell_measurement_temperature 173(2)
_cell_measurement_theta_max 25.4
_cell_measurement_theta_min 3.7
_cell_volume 523.46(13)
_computing_cell_refinement X-AREA
_computing_data_collection 'X-AREA (Stoe & Cie, 2001)'
_computing_data_reduction X-AREA
_computing_molecular_graphics 'PLATON (Spek, 2003) and XP in SHELXTL-Plus (Sheldrick, 1991)'
_computing_publication_material SHELXL97
_computing_structure_refinement 'SHELXL97 (Sheldrick, 1997)'
_computing_structure_solution 'SHELXS97 (Sheldrick, 1997)'
_diffrn_ambient_temperature 173(2)
_diffrn_measured_fraction_theta_full 0.997
_diffrn_measured_fraction_theta_max 0.994
_diffrn_measurement_device_type 'Stoe IPDS II two-circle'
_diffrn_measurement_method \w
_diffrn_radiation_monochromator graphite
_diffrn_radiation_source 'fine-focus sealed tube'
_diffrn_radiation_type MoK\a
_diffrn_radiation_wavelength 0.71073
_diffrn_reflns_av_R_equivalents 0.0408
_diffrn_reflns_av_sigmaI/netI 0.0307
_diffrn_reflns_limit_h_max 8
_diffrn_reflns_limit_h_min -8
_diffrn_reflns_limit_k_max 8
_diffrn_reflns_limit_k_min -8
_diffrn_reflns_limit_l_max 13
_diffrn_reflns_limit_l_min -13
_diffrn_reflns_number 5717
_diffrn_reflns_theta_full 25.00
_diffrn_reflns_theta_max 25.60
_diffrn_reflns_theta_min 3.60
_diffrn_standards_number 0
_exptl_absorpt_coefficient_mu 0.280
_exptl_absorpt_correction_T_max 0.9061
_exptl_absorpt_correction_T_min 0.8775
_exptl_absorpt_correction_type multi-scan
_exptl_absorpt_process_details '(MULABS; Spek, 2003; Blessing, 1995)'
_exptl_crystal_colour colourless
_exptl_crystal_density_diffrn 1.385
_exptl_crystal_density_method 'not measured'
_exptl_crystal_description block
_exptl_crystal_F_000 228
_exptl_crystal_size_max 0.48
_exptl_crystal_size_mid 0.48
_exptl_crystal_size_min 0.36
_refine_diff_density_max 0.314
_refine_diff_density_min -0.297
_refine_ls_extinction_coef 0.061(13)
_refine_ls_extinction_expression Fc^*^=kFc[1+0.001xFc^2^\l^3^/sin(2\q)]^-1/4^
_refine_ls_extinction_method 'SHELXL97 (Sheldrick, 1997)'
_refine_ls_goodness_of_fit_ref 1.062
_refine_ls_hydrogen_treatment mixed
_refine_ls_matrix_type full
_refine_ls_number_parameters 142
_refine_ls_number_reflns 1957
_refine_ls_number_restraints 0
_refine_ls_restrained_S_all 1.062
_refine_ls_R_factor_all 0.0387
_refine_ls_R_factor_gt 0.0366
_refine_ls_shift/su_max 0.001
_refine_ls_shift/su_mean 0.000
_refine_ls_structure_factor_coef Fsqd
_refine_ls_weighting_details 'calc w = 1/[\s^2^(Fo^2^)+(0.0641P)^2^+0.1441P] where P=(Fo^2^+2Fc^2^)/3'
_refine_ls_weighting_scheme calc
_refine_ls_wR_factor_gt 0.0999
_refine_ls_wR_factor_ref 0.1015
_reflns_number_gt 1820
_reflns_number_total 1957
_reflns_threshold_expression I>2\s(I)
_cod_data_source_file sg2135.cif
_cod_data_source_block I
_cod_depositor_comments
;
The following automatic conversions were performed:
'_symmetry_cell_setting' value 'Triclinic' changed to 'triclinic'
according to '/home/saulius/struct/CIF-dictionaries/cif_core.dic'
dictionary named 'cif_core.dic' version 2.4.1 from 2010-06-29.

Automatic conversion script
Id: cif_fix_enum 1527 2010-12-29 10:47:43Z saulius 

The following automatic conversions were performed:

'_symmetry_cell_setting' value 'Triclinic' changed to 'triclinic'
according to /home/saulius/struct/CIF-dictionaries/cif_core.dic
dictionary named 'cif_core.dic' version 2.4.1 from 2010-06-29.

Automatic conversion script
Id: cif_fix_values 1715 2011-07-08 13:25:40Z adriana 
;
_cod_database_code 2212688
_cod_database_fobs_code 2212688

loop_
_symmetry_equiv_pos_as_xyz
'x, y, z'
'-x, -y, -z'

loop_
_atom_site_type_symbol
_atom_site_label
_atom_site_fract_x
_atom_site_fract_y
_atom_site_fract_z
_atom_site_U_iso_or_equiv
_atom_site_adp_type
_atom_site_calc_flag
_atom_site_refinement_flags
_atom_site_occupancy
S S1 0.03888(5) 0.67669(5) 0.80066(3) 0.02832(18) Uani d . 1
N N1 0.45754(18) 0.46366(17) 0.81584(11) 0.0201(3) Uani d . 1
C C2 0.2599(2) 0.5064(2) 0.86130(13) 0.0216(3) Uani d . 1
N N3 0.2848(2) 0.37716(19) 0.97213(12) 0.0265(3) Uani d . 1
H H3 0.182(4) 0.369(3) 1.031(2) 0.049(6) Uiso d . 1
N N4 0.4843(2) 0.25938(19) 1.00149(12) 0.0274(3) Uani d . 1
C C5 0.5866(2) 0.3143(2) 0.90459(13) 0.0233(3) Uani d . 1
C C6 0.8111(2) 0.2314(2) 0.88906(14) 0.0289(4) Uani d . 1
H H6A 0.8770 0.1646 0.9698 0.043 Uiso calc R 1
H H6B 0.8664 0.3389 0.8491 0.043 Uiso calc R 1
H H6C 0.8376 0.1363 0.8380 0.043 Uiso calc R 1
N N7 0.54450(19) 0.54311(18) 0.70747(11) 0.0230(3) Uani d . 1
C C8 0.4275(2) 0.6607(2) 0.61813(13) 0.0232(3) Uani d . 1
H H8 0.2832 0.6947 0.6255 0.028 Uiso calc R 1
C C11 0.5200(2) 0.7432(2) 0.50319(13) 0.0215(3) Uani d . 1
C C12 0.7322(2) 0.6967(2) 0.48929(15) 0.0287(4) Uani d . 1
H H12 0.8213 0.6108 0.5551 0.034 Uiso calc R 1
C C13 0.8122(3) 0.7764(3) 0.37906(16) 0.0341(4) Uani d . 1
H H13 0.9561 0.7445 0.3698 0.041 Uiso calc R 1
C C14 0.6823(3) 0.9034(2) 0.28159(15) 0.0303(4) Uani d . 1
H H14 0.7380 0.9565 0.2062 0.036 Uiso calc R 1
C C15 0.4722(3) 0.9516(2) 0.29536(14) 0.0280(4) Uani d . 1
H H15 0.3837 1.0394 0.2298 0.034 Uiso calc R 1
C C16 0.3907(2) 0.8711(2) 0.40558(14) 0.0254(3) Uani d . 1
H H16 0.2467 0.9034 0.4144 0.031 Uiso calc R 1

loop_
_atom_site_aniso_label
_atom_site_aniso_U_11
_atom_site_aniso_U_22
_atom_site_aniso_U_33
_atom_site_aniso_U_12
_atom_site_aniso_U_13
_atom_site_aniso_U_23
S1 0.0183(2) 0.0338(3) 0.0230(3) -0.00407(16) 0.00501(15) 0.00376(17)
N1 0.0191(6) 0.0223(6) 0.0162(6) -0.0064(5) 0.0042(5) -0.0010(4)
C2 0.0206(7) 0.0247(7) 0.0191(7) -0.0092(6) 0.0048(5) -0.0029(5)
N3 0.0216(6) 0.0301(7) 0.0211(6) -0.0068(5) 0.0057(5) 0.0024(5)
N4 0.0250(7) 0.0275(6) 0.0224(7) -0.0047(5) 0.0031(5) 0.0013(5)
C5 0.0226(8) 0.0238(7) 0.0200(7) -0.0054(6) 0.0021(6) -0.0020(5)
C6 0.0216(8) 0.0323(8) 0.0250(8) -0.0022(6) 0.0028(6) -0.0020(6)
N7 0.0226(6) 0.0254(6) 0.0180(6) -0.0086(5) 0.0067(5) -0.0007(5)
C8 0.0216(7) 0.0264(7) 0.0202(7) -0.0081(6) 0.0052(6) -0.0038(6)
C11 0.0235(7) 0.0213(6) 0.0191(7) -0.0076(5) 0.0058(6) -0.0049(5)
C12 0.0240(8) 0.0313(8) 0.0234(8) -0.0049(6) 0.0031(6) 0.0010(6)
C13 0.0248(8) 0.0402(9) 0.0301(8) -0.0078(7) 0.0098(7) -0.0013(7)
C14 0.0361(9) 0.0300(8) 0.0221(7) -0.0124(7) 0.0100(6) -0.0013(6)
C15 0.0343(9) 0.0263(7) 0.0199(7) -0.0093(6) -0.0010(6) 0.0005(6)
C16 0.0243(8) 0.0281(7) 0.0218(7) -0.0087(6) 0.0020(6) -0.0020(6)

loop_
_atom_type_symbol
_atom_type_description
_atom_type_scat_dispersion_real
_atom_type_scat_dispersion_imag
_atom_type_scat_source
C C 0.0033 0.0016 'International Tables Vol C Tables 4.2.6.8 and 6.1.1.4'
H H 0.0000 0.0000 'International Tables Vol C Tables 4.2.6.8 and 6.1.1.4'
N N 0.0061 0.0033 'International Tables Vol C Tables 4.2.6.8 and 6.1.1.4'
S S 0.1246 0.1234 'International Tables Vol C Tables 4.2.6.8 and 6.1.1.4'

loop_
_geom_angle_atom_site_label_1
_geom_angle_atom_site_label_2
_geom_angle_atom_site_label_3
_geom_angle
C2 N1 C5 108.30(11)
C2 N1 N7 133.60(12)
C5 N1 N7 118.04(12)
N3 C2 N1 102.35(12)
N3 C2 S1 126.44(11)
N1 C2 S1 131.20(11)
C2 N3 N4 114.62(12)
C2 N3 H3 125.6(14)
N4 N3 H3 119.6(14)
C5 N4 N3 103.84(12)
N4 C5 N1 110.86(13)
N4 C5 C6 125.48(14)
N1 C5 C6 123.66(13)
C5 C6 H6A 109.5
C5 C6 H6B 109.5
H6A C6 H6B 109.5
C5 C6 H6C 109.5
H6A C6 H6C 109.5
H6B C6 H6C 109.5
C8 N7 N1 119.19(13)
N7 C8 C11 119.08(13)
N7 C8 H8 120.5
C11 C8 H8 120.5
C16 C11 C12 119.36(13)
C16 C11 C8 118.70(13)
C12 C11 C8 121.94(13)
C13 C12 C11 119.88(15)
C13 C12 H12 120.1
C11 C12 H12 120.1
C12 C13 C14 120.51(15)
C12 C13 H13 119.7
C14 C13 H13 119.7
C15 C14 C13 119.83(14)
C15 C14 H14 120.1
C13 C14 H14 120.1
C14 C15 C16 119.99(14)
C14 C15 H15 120.0
C16 C15 H15 120.0
C15 C16 C11 120.42(14)
C15 C16 H16 119.8
C11 C16 H16 119.8

loop_
_geom_bond_atom_site_label_1
_geom_bond_atom_site_label_2
_geom_bond_distance
S1 C2 1.6884(15)
N1 C2 1.3908(18)
N1 C5 1.3922(19)
N1 N7 1.3963(17)
C2 N3 1.3458(19)
N3 N4 1.3822(18)
N3 H3 0.94(2)
N4 C5 1.3054(19)
C5 C6 1.489(2)
C6 H6A 0.9800
C6 H6B 0.9800
C6 H6C 0.9800
N7 C8 1.278(2)
C8 C11 1.4772(19)
C8 H8 0.9500
C11 C16 1.400(2)
C11 C12 1.401(2)
C12 C13 1.389(2)
C12 H12 0.9500
C13 C14 1.399(2)
C13 H13 0.9500
C14 C15 1.386(2)
C14 H14 0.9500
C15 C16 1.396(2)
C15 H15 0.9500
C16 H16 0.9500

loop_
_geom_hbond_atom_site_label_D
_geom_hbond_atom_site_label_H
_geom_hbond_atom_site_label_A
_geom_hbond_site_symmetry_A
_geom_hbond_distance_DH
_geom_hbond_distance_HA
_geom_hbond_distance_DA
_geom_hbond_angle_DHA
N3 H3 S1 2_567 0.94(2) 2.38(2) 3.3093(14) 172(2)

loop_
_geom_torsion_atom_site_label_1
_geom_torsion_atom_site_label_2
_geom_torsion_atom_site_label_3
_geom_torsion_atom_site_label_4
_geom_torsion
C5 N1 C2 N3 -1.28(15)
N7 N1 C2 N3 -178.37(14)
C5 N1 C2 S1 177.55(11)
N7 N1 C2 S1 0.5(2)
N1 C2 N3 N4 1.60(16)
S1 C2 N3 N4 -177.30(10)
C2 N3 N4 C5 -1.28(17)
N3 N4 C5 N1 0.36(16)
N3 N4 C5 C6 -179.88(14)
C2 N1 C5 N4 0.60(17)
N7 N1 C5 N4 178.21(12)
C2 N1 C5 C6 -179.17(13)
N7 N1 C5 C6 -1.6(2)
C2 N1 N7 C8 -12.4(2)
C5 N1 N7 C8 170.69(13)
N1 N7 C8 C11 -179.45(11)
N7 C8 C11 C16 179.70(13)
N7 C8 C11 C12 -0.2(2)
C16 C11 C12 C13 -0.5(2)
C8 C11 C12 C13 179.42(14)
C11 C12 C13 C14 0.1(3)
C12 C13 C14 C15 0.6(3)
C13 C14 C15 C16 -1.0(2)
C14 C15 C16 C11 0.6(2)
C12 C11 C16 C15 0.1(2)
C8 C11 C16 C15 -179.81(13)

loop_
_cod_related_entry_id
_cod_related_entry_database
_cod_related_entry_code
1 ChemSpider 7836004
